data_4034327
loop_
_publ_author_name
'Ansari, Monish A.'
'Yadav, Dhananjay'
'Soni, Sonam'
'Srivastava, Abhijeet'
'Singh, Maya Shankar'

_publ_section_title
;
 Visible-Light-Mediated Synthesis of 1,2,4-Dithiazolidines from
 \b-Ketothioamides through a Hydrogen-Atom-Transfer Photocatalytic
 Approach of Eosin Y.
;
_journal_issue 9
_journal_name_full 'The Journal of organic chemistry'
_journal_page_first 5404
_journal_page_last 5412
_journal_paper_doi 10.1021/acs.joc.9b00406
_journal_volume 84
_journal_year 2019
_chemical_formula_moiety C24H17NO2S2
_chemical_formula_sum 'C24 H17 N O2 S2'
_chemical_formula_weight 415.51
_space_group_crystal_system triclinic
_space_group_IT_number 2
_space_group_name_Hall '-P 1'
_space_group_name_H-M_alt 'P -1'
_atom_sites_solution_hydrogens geom
_audit_creation_method SHELXL-2014/7
_cell_angle_alpha 79.557(5)
_cell_angle_beta 88.171(5)
_cell_angle_gamma 76.363(5)
_cell_formula_units_Z 2
_cell_length_a 8.3166(17)
_cell_length_b 9.658(2)
_cell_length_c 13.006(3)
_cell_measurement_reflns_used 9908
_cell_measurement_temperature 298(2)
_cell_measurement_theta_max 28.13
_cell_measurement_theta_min 2.94
_cell_volume 998.3(4)
_computing_cell_refinement 'Bruker SAINT'
_computing_data_collection 'Bruker APEX2'
_computing_data_reduction 'Bruker SAINT'
_computing_molecular_graphics 'Bruker SHELXTL'
_computing_publication_material 'Bruker SHELXTL'
_computing_structure_refinement 'SHELXL-2014 (Sheldrick 2014)'
_computing_structure_solution 'SHELXS-97 (Sheldrick 2008)'
_diffrn_ambient_temperature 298(2)
_diffrn_measured_fraction_theta_full 0.999
_diffrn_measured_fraction_theta_max 0.999
_diffrn_measurement_device_type 'Bruker APEX-II CCD'
_diffrn_measurement_method '\f and \w scans'
_diffrn_radiation_type MoK\a
_diffrn_radiation_wavelength 0.71073
_diffrn_reflns_av_R_equivalents 0.0298
_diffrn_reflns_av_unetI/netI 0.0295
_diffrn_reflns_Laue_measured_fraction_full 0.999
_diffrn_reflns_Laue_measured_fraction_max 0.999
_diffrn_reflns_limit_h_max 11
_diffrn_reflns_limit_h_min -11
_diffrn_reflns_limit_k_max 12
_diffrn_reflns_limit_k_min -12
_diffrn_reflns_limit_l_max 17
_diffrn_reflns_limit_l_min -17
_diffrn_reflns_number 19067
_diffrn_reflns_point_group_measured_fraction_full 0.999
_diffrn_reflns_point_group_measured_fraction_max 0.999
_diffrn_reflns_theta_full 25.242
_diffrn_reflns_theta_max 28.223
_diffrn_reflns_theta_min 2.520
_exptl_absorpt_coefficient_mu 0.288
_exptl_absorpt_correction_T_max 0.953
_exptl_absorpt_correction_T_min 0.944
_exptl_absorpt_correction_type multi-scan
_exptl_crystal_colour red
_exptl_crystal_density_diffrn 1.382
_exptl_crystal_description block
_exptl_crystal_F_000 432.0
_exptl_crystal_size_max 0.3
_exptl_crystal_size_mid 0.2
_exptl_crystal_size_min 0.2
_refine_diff_density_max 0.259
_refine_diff_density_min -0.249
_refine_diff_density_rms 0.045
_refine_ls_extinction_coef 0.0091(13)
_refine_ls_extinction_expression Fc^*^=kFc[1+0.001xFc^2^\l^3^/sin(2\q)]^-1/4^
_refine_ls_extinction_method 'SHELXL-2014/7 (Sheldrick 2014'
_refine_ls_goodness_of_fit_ref 1.027
_refine_ls_hydrogen_treatment constr
_refine_ls_matrix_type full
_refine_ls_number_parameters 263
_refine_ls_number_reflns 4924
_refine_ls_number_restraints 0
_refine_ls_restrained_S_all 1.027
_refine_ls_R_factor_all 0.0591
_refine_ls_R_factor_gt 0.0387
_refine_ls_shift/su_max 0.001
_refine_ls_shift/su_mean 0.000
_refine_ls_structure_factor_coef Fsqd
_refine_ls_weighting_details 'w=1/[\s^2^(Fo^2^)+(0.0389P)^2^+0.3964P] where P=(Fo^2^+2Fc^2^)/3'
_refine_ls_weighting_scheme calc
_refine_ls_wR_factor_gt 0.0896
_refine_ls_wR_factor_ref 0.1001
_reflns_Friedel_coverage 0.000
_reflns_number_gt 3766
_reflns_number_total 4924
_reflns_threshold_expression 'I > 2\s(I)'
_cod_data_source_file jo9b00406_si_001.cif
_cod_data_source_block yogeshjaiswal_0m_a_a
_cod_database_code 4034327
_shelx_shelxl_version_number 2014/7
_shelx_space_group_comment
;
The symmetry employed for this shelxl refinement is uniquely defined
by the following loop, which should always be used as a source of
symmetry information in preference to the above space-group names.
They are only intended as comments.
;

loop_
_space_group_symop_operation_xyz
'x, y, z'
'-x, -y, -z'

loop_
_atom_site_label
_atom_site_type_symbol
_atom_site_fract_x
_atom_site_fract_y
_atom_site_fract_z
_atom_site_U_iso_or_equiv
_atom_site_adp_type
_atom_site_occupancy
_atom_site_site_symmetry_order
_atom_site_calc_flag
_atom_site_refinement_flags_posn
_atom_site_refinement_flags_adp
C1 C 0.6427(2) 0.19899(18) 0.83735(13) 0.0392(4) Uani 1 1 d . .
H1 H 0.7236 0.2393 0.8596 0.047 Uiso 1 1 calc R U
C2 C 0.6304(3) 0.06013(19) 0.88256(15) 0.0497(5) Uani 1 1 d . .
H2 H 0.7038 0.0066 0.9356 0.060 Uiso 1 1 calc R U
C3 C 0.5105(2) 0.00145(17) 0.84929(14) 0.0462(5) Uani 1 1 d . .
H3 H 0.5030 -0.0916 0.8799 0.055 Uiso 1 1 calc R U
C4 C 0.4013(2) 0.07974(18) 0.77076(14) 0.0409(4) Uani 1 1 d . .
H4 H 0.3203 0.0394 0.7487 0.049 Uiso 1 1 calc R U
C5 C 0.4117(2) 0.21846(16) 0.72442(12) 0.0332(3) Uani 1 1 d . .
H5 H 0.3385 0.2717 0.6712 0.040 Uiso 1 1 calc R U
C6 C 0.53255(18) 0.27584(15) 0.75881(11) 0.0282(3) Uani 1 1 d . .
C7 C 0.44932(18) 0.53791(15) 0.75229(12) 0.0284(3) Uani 1 1 d . .
C8 C 0.35723(19) 0.52285(16) 0.84051(12) 0.0333(3) Uani 1 1 d . .
H6 H 0.3524 0.4312 0.8760 0.040 Uiso 1 1 calc R U
C9 C 0.2682(2) 0.64939(17) 0.87789(13) 0.0346(3) Uani 1 1 d . .
C10 C 0.1739(2) 0.63415(18) 0.97731(13) 0.0354(4) Uani 1 1 d . .
C11 C 0.2160(2) 0.51408(19) 1.05606(14) 0.0427(4) Uani 1 1 d . .
H7 H 0.3019 0.4366 1.0461 0.051 Uiso 1 1 calc R U
C12 C 0.1313(3) 0.5084(2) 1.14961(15) 0.0513(5) Uani 1 1 d . .
H8 H 0.1621 0.4281 1.2025 0.062 Uiso 1 1 calc R U
C13 C 0.0019(3) 0.6212(3) 1.16451(16) 0.0570(5) Uani 1 1 d . .
H9 H -0.0554 0.6171 1.2271 0.068 Uiso 1 1 calc R U
C14 C -0.0421(2) 0.7401(3) 1.08628(17) 0.0606(6) Uani 1 1 d . .
H10 H -0.1307 0.8157 1.0959 0.073 Uiso 1 1 calc R U
C15 C 0.0440(2) 0.7485(2) 0.99339(15) 0.0475(4) Uani 1 1 d . .
H11 H 0.0151 0.8306 0.9417 0.057 Uiso 1 1 calc R U
C16 C 0.64379(18) 0.44380(15) 0.62681(11) 0.0272(3) Uani 1 1 d . .
C17 C 0.75408(19) 0.33518(16) 0.59145(12) 0.0318(3) Uani 1 1 d . .
H12 H 0.7700 0.2402 0.6269 0.038 Uiso 1 1 calc R U
C18 C 0.84572(19) 0.36897(16) 0.49865(12) 0.0317(3) Uani 1 1 d . .
C19 C 0.98155(19) 0.25370(16) 0.46746(12) 0.0320(3) Uani 1 1 d . .
C20 C 1.0825(2) 0.15181(18) 0.54128(14) 0.0423(4) Uani 1 1 d . .
H13 H 1.0620 0.1503 0.6121 0.051 Uiso 1 1 calc R U
C21 C 1.2144(2) 0.05189(19) 0.50938(18) 0.0551(5) Uani 1 1 d . .
H14 H 1.2838 -0.0153 0.5589 0.066 Uiso 1 1 calc R U
C22 C 1.2427(3) 0.0519(2) 0.40493(18) 0.0570(6) Uani 1 1 d . .
H15 H 1.3316 -0.0149 0.3838 0.068 Uiso 1 1 calc R U
C23 C 1.1402(3) 0.1502(2) 0.33152(17) 0.0545(5) Uani 1 1 d . .
H16 H 1.1581 0.1482 0.2608 0.065 Uiso 1 1 calc R U
C24 C 1.0108(2) 0.2521(2) 0.36224(14) 0.0431(4) Uani 1 1 d . .
H17 H 0.9430 0.3198 0.3122 0.052 Uiso 1 1 calc R U
N1 N 0.54215(15) 0.42184(12) 0.71179(9) 0.0281(3) Uani 1 1 d . .
O1 O 0.26923(17) 0.77273(13) 0.82882(10) 0.0507(3) Uani 1 1 d . .
O2 O 0.81307(15) 0.49211(12) 0.44437(9) 0.0449(3) Uani 1 1 d . .
S1 S 0.62104(5) 0.62320(4) 0.56770(3) 0.03610(12) Uani 1 1 d . .
S2 S 0.46196(6) 0.70575(4) 0.68319(3) 0.03979(13) Uani 1 1 d . .

loop_
_atom_site_aniso_label
_atom_site_aniso_U_11
_atom_site_aniso_U_22
_atom_site_aniso_U_33
_atom_site_aniso_U_23
_atom_site_aniso_U_13
_atom_site_aniso_U_12
C1 0.0414(10) 0.0363(8) 0.0389(9) -0.0040(7) -0.0013(7) -0.0089(7)
C2 0.0579(12) 0.0371(9) 0.0438(10) 0.0064(7) -0.0022(9) -0.0009(8)
C3 0.0618(12) 0.0251(8) 0.0484(10) -0.0014(7) 0.0170(9) -0.0096(8)
C4 0.0466(10) 0.0345(8) 0.0470(10) -0.0133(7) 0.0141(8) -0.0173(7)
C5 0.0348(8) 0.0303(7) 0.0348(8) -0.0073(6) 0.0062(7) -0.0077(6)
C6 0.0320(8) 0.0222(6) 0.0289(7) -0.0055(5) 0.0096(6) -0.0041(6)
C7 0.0276(7) 0.0238(7) 0.0333(8) -0.0067(6) 0.0026(6) -0.0044(6)
C8 0.0339(8) 0.0282(7) 0.0383(8) -0.0082(6) 0.0089(7) -0.0076(6)
C9 0.0317(8) 0.0335(8) 0.0399(9) -0.0112(7) 0.0048(7) -0.0075(6)
C10 0.0304(8) 0.0404(9) 0.0389(9) -0.0165(7) 0.0048(7) -0.0089(7)
C11 0.0421(10) 0.0423(9) 0.0469(10) -0.0141(8) 0.0095(8) -0.0124(8)
C12 0.0554(12) 0.0596(12) 0.0450(10) -0.0106(9) 0.0113(9) -0.0257(10)
C13 0.0448(11) 0.0880(16) 0.0473(11) -0.0269(11) 0.0188(9) -0.0248(11)
C14 0.0382(11) 0.0838(16) 0.0581(13) -0.0310(12) 0.0112(9) 0.0017(10)
C15 0.0374(10) 0.0545(11) 0.0466(10) -0.0173(8) 0.0032(8) 0.0031(8)
C16 0.0285(8) 0.0254(7) 0.0272(7) -0.0027(5) 0.0017(6) -0.0072(6)
C17 0.0339(8) 0.0252(7) 0.0337(8) -0.0035(6) 0.0065(6) -0.0040(6)
C18 0.0300(8) 0.0314(7) 0.0320(8) -0.0053(6) 0.0024(6) -0.0046(6)
C19 0.0304(8) 0.0295(7) 0.0355(8) -0.0052(6) 0.0075(6) -0.0076(6)
C20 0.0407(10) 0.0361(8) 0.0448(10) -0.0032(7) 0.0061(8) -0.0023(7)
C21 0.0454(11) 0.0331(9) 0.0771(14) -0.0015(9) 0.0068(10) 0.0032(8)
C22 0.0481(11) 0.0359(9) 0.0892(16) -0.0244(10) 0.0299(11) -0.0077(8)
C23 0.0612(13) 0.0543(11) 0.0548(12) -0.0255(9) 0.0278(10) -0.0184(10)
C24 0.0448(10) 0.0457(9) 0.0379(9) -0.0080(7) 0.0111(8) -0.0097(8)
N1 0.0306(7) 0.0216(6) 0.0314(6) -0.0049(5) 0.0070(5) -0.0057(5)
O1 0.0603(8) 0.0322(6) 0.0583(8) -0.0126(6) 0.0180(7) -0.0071(6)
O2 0.0479(7) 0.0349(6) 0.0422(7) 0.0040(5) 0.0105(5) -0.0002(5)
S1 0.0405(2) 0.02668(19) 0.0368(2) 0.00098(15) 0.00819(17) -0.00543(16)
S2 0.0458(3) 0.02236(18) 0.0475(3) -0.00438(16) 0.01229(19) -0.00370(16)

loop_
_atom_type_symbol
_atom_type_description
_atom_type_scat_dispersion_real
_atom_type_scat_dispersion_imag
_atom_type_scat_source
C C 0.0033 0.0016 'International Tables Vol C Tables 4.2.6.8 and 6.1.1.4'
H H 0.0000 0.0000 'International Tables Vol C Tables 4.2.6.8 and 6.1.1.4'
N N 0.0061 0.0033 'International Tables Vol C Tables 4.2.6.8 and 6.1.1.4'
O O 0.0106 0.0060 'International Tables Vol C Tables 4.2.6.8 and 6.1.1.4'
S S 0.1246 0.1234 'International Tables Vol C Tables 4.2.6.8 and 6.1.1.4'

loop_
_geom_angle_atom_site_label_1
_geom_angle_atom_site_label_2
_geom_angle_atom_site_label_3
_geom_angle
C6 C1 C2 118.64(17)
C6 C1 H1 120.7
C2 C1 H1 120.7
C3 C2 C1 120.35(17)
C3 C2 H2 119.8
C1 C2 H2 119.8
C2 C3 C4 120.29(15)
C2 C3 H3 119.9
C4 C3 H3 119.9
C3 C4 C5 120.28(17)
C3 C4 H4 119.9
C5 C4 H4 119.9
C6 C5 C4 118.72(15)
C6 C5 H5 120.6
C4 C5 H5 120.6
C1 C6 C5 121.73(14)
C1 C6 N1 119.34(14)
C5 C6 N1 118.93(13)
C8 C7 N1 123.30(13)
C8 C7 S2 122.20(11)
N1 C7 S2 114.50(11)
C7 C8 C9 119.29(14)
C7 C8 H6 120.4
C9 C8 H6 120.4
O1 C9 C8 120.80(15)
O1 C9 C10 119.44(14)
C8 C9 C10 119.77(14)
C11 C10 C15 118.87(16)
C11 C10 C9 122.54(15)
C15 C10 C9 118.51(16)
C10 C11 C12 120.58(17)
C10 C11 H7 119.7
C12 C11 H7 119.7
C13 C12 C11 120.21(19)
C13 C12 H8 119.9
C11 C12 H8 119.9
C14 C13 C12 119.62(18)
C14 C13 H9 120.2
C12 C13 H9 120.2
C13 C14 C15 120.70(19)
C13 C14 H10 119.6
C15 C14 H10 119.6
C14 C15 C10 120.00(19)
C14 C15 H11 120.0
C10 C15 H11 120.0
C17 C16 N1 123.72(13)
C17 C16 S1 121.61(11)
N1 C16 S1 114.67(10)
C16 C17 C18 119.13(13)
C16 C17 H12 120.4
C18 C17 H12 120.4
O2 C18 C17 120.98(14)
O2 C18 C19 119.92(14)
C17 C18 C19 119.10(13)
C20 C19 C24 119.46(15)
C20 C19 C18 121.39(14)
C24 C19 C18 119.11(14)
C19 C20 C21 119.85(17)
C19 C20 H13 120.1
C21 C20 H13 120.1
C22 C21 C20 120.13(19)
C22 C21 H14 119.9
C20 C21 H14 119.9
C21 C22 C23 120.18(17)
C21 C22 H15 119.9
C23 C22 H15 119.9
C22 C23 C24 120.22(18)
C22 C23 H16 119.9
C24 C23 H16 119.9
C23 C24 C19 120.12(18)
C23 C24 H17 119.9
C19 C24 H17 119.9
C7 N1 C16 120.61(12)
C7 N1 C6 119.51(12)
C16 N1 C6 119.88(11)
C16 S1 S2 94.47(5)
C7 S2 S1 95.16(5)

loop_
_geom_bond_atom_site_label_1
_geom_bond_atom_site_label_2
_geom_bond_distance
C1 C6 1.378(2)
C1 C2 1.389(2)
C1 H1 0.9300
C2 C3 1.373(3)
C2 H2 0.9300
C3 C4 1.377(3)
C3 H3 0.9300
C4 C5 1.387(2)
C4 H4 0.9300
C5 C6 1.378(2)
C5 H5 0.9300
C6 N1 1.4512(17)
C7 C8 1.364(2)
C7 N1 1.3821(18)
C7 S2 1.7299(15)
C8 C9 1.430(2)
C8 H6 0.9300
C9 O1 1.2470(19)
C9 C10 1.494(2)
C10 C11 1.385(2)
C10 C15 1.392(2)
C11 C12 1.385(3)
C11 H7 0.9300
C12 C13 1.376(3)
C12 H8 0.9300
C13 C14 1.375(3)
C13 H9 0.9300
C14 C15 1.384(3)
C14 H10 0.9300
C15 H11 0.9300
C16 C17 1.359(2)
C16 N1 1.3860(19)
C16 S1 1.7323(14)
C17 C18 1.435(2)
C17 H12 0.9300
C18 O2 1.2417(18)
C18 C19 1.491(2)
C19 C20 1.384(2)
C19 C24 1.384(2)
C20 C21 1.387(2)
C20 H13 0.9300
C21 C22 1.371(3)
C21 H14 0.9300
C22 C23 1.371(3)
C22 H15 0.9300
C23 C24 1.379(3)
C23 H16 0.9300
C24 H17 0.9300
S1 S2 2.1100(6)
